data_4501217
loop_
_publ_author_name
'Aaker\"oy, Christer B.'
'Chopade, Prashant D.'
'Desper, John'

_publ_section_title
;
 Avoiding &#x201C;Synthon Crossover&#x201D; in Crystal Engineering with
 Halogen Bonds and Hydrogen Bonds
;
_journal_issue 12
_journal_name_full 'Crystal Growth &amp; Design'
_journal_page_first 5333
_journal_paper_doi 10.1021/cg2009013
_journal_volume 11
_journal_year 2011
_chemical_formula_moiety
;
(C4 H5 N3)2 (C6 I2 F4)
;
_chemical_formula_sum 'C14 H10 F4 I2 N6'
_chemical_formula_weight 592.08
_chemical_name_systematic
;
PC-4-10e (2-aminopyrazine)2, 1,4-diiodotetrafluorobenzene
;
_space_group_IT_number 14
_symmetry_cell_setting monoclinic
_symmetry_space_group_name_Hall '-P 2ybc'
_symmetry_space_group_name_H-M 'P 1 21/c 1'
_atom_sites_solution_hydrogens geom
_atom_sites_solution_primary direct
_atom_sites_solution_secondary difmap
_audit_creation_method SHELXL-97
_cell_angle_alpha 90.00
_cell_angle_beta 101.260(4)
_cell_angle_gamma 90.00
_cell_formula_units_Z 2
_cell_length_a 7.9013(6)
_cell_length_b 5.6116(4)
_cell_length_c 20.1258(16)
_cell_measurement_reflns_used 8154
_cell_measurement_temperature 120(2)
_cell_measurement_theta_max 32.40
_cell_measurement_theta_min 3.65
_cell_volume 875.18(12)
_computing_cell_refinement 'Bruker SAINT'
_computing_data_collection 'Bruker APEX2'
_computing_data_reduction 'Bruker SAINT'
_computing_molecular_graphics 'Bruker SHELXTL'
_computing_publication_material 'Bruker SHELXTL'
_computing_structure_refinement 'SHELXL-97 (Sheldrick, 2008)'
_computing_structure_solution 'SHELXS-97 (Sheldrick, 2008)'
_diffrn_ambient_temperature 120(2)
_diffrn_measured_fraction_theta_full 0.988
_diffrn_measured_fraction_theta_max 0.955
_diffrn_measurement_device_type 'Bruker APEX-II CCD'
_diffrn_measurement_method '\f and \w scans'
_diffrn_radiation_monochromator graphite
_diffrn_radiation_source 'fine-focus sealed tube'
_diffrn_radiation_type MoK\a
_diffrn_radiation_wavelength 0.71073
_diffrn_reflns_av_R_equivalents 0.0468
_diffrn_reflns_av_sigmaI/netI 0.0438
_diffrn_reflns_limit_h_max 12
_diffrn_reflns_limit_h_min -10
_diffrn_reflns_limit_k_max 8
_diffrn_reflns_limit_k_min -8
_diffrn_reflns_limit_l_max 26
_diffrn_reflns_limit_l_min -30
_diffrn_reflns_number 10448
_diffrn_reflns_theta_full 27.50
_diffrn_reflns_theta_max 32.74
_diffrn_reflns_theta_min 4.13
_exptl_absorpt_coefficient_mu 3.645
_exptl_absorpt_correction_T_max 0.6688
_exptl_absorpt_correction_T_min 0.4749
_exptl_absorpt_correction_type multi-scan
_exptl_absorpt_process_details SADABS
_exptl_crystal_colour colourless
_exptl_crystal_density_diffrn 2.247
_exptl_crystal_density_method 'not measured'
_exptl_crystal_description plate
_exptl_crystal_F_000 556
_exptl_crystal_size_max 0.24
_exptl_crystal_size_mid 0.22
_exptl_crystal_size_min 0.12
_refine_diff_density_max 1.435
_refine_diff_density_min -1.619
_refine_diff_density_rms 0.159
_refine_ls_extinction_method none
_refine_ls_goodness_of_fit_ref 0.739
_refine_ls_hydrogen_treatment constr
_refine_ls_matrix_type full
_refine_ls_number_parameters 118
_refine_ls_number_reflns 3084
_refine_ls_number_restraints 0
_refine_ls_restrained_S_all 0.739
_refine_ls_R_factor_all 0.0413
_refine_ls_R_factor_gt 0.0336
_refine_ls_shift/su_max 0.000
_refine_ls_shift/su_mean 0.000
_refine_ls_structure_factor_coef Fsqd
_refine_ls_weighting_details 'calc w=1/[\s^2^(Fo^2^)+(0.0200P)^2^+10.0000P] where P=(Fo^2^+2Fc^2^)/3'
_refine_ls_weighting_scheme calc
_refine_ls_wR_factor_gt 0.0749
_refine_ls_wR_factor_ref 0.0808
_reflns_number_gt 2633
_reflns_number_total 3084
_reflns_threshold_expression >2sigma(I)
_cod_data_source_file cg2009013_si_003.cif
_cod_data_source_block pc1010m_B1
_cod_depositor_comments
;
The following automatic conversions were performed:

'_symmetry_cell_setting' value 'Monoclinic' changed to 'monoclinic'
according to /home/saulius/struct/CIF-dictionaries/cif_core.dic
dictionary named 'cif_core.dic' version 2.4.1 from 2010-06-29.

Automatic conversion script
Id: cif_fix_values 1715 2011-07-08 13:25:40Z adriana 
;
_cod_original_cell_volume 875.18(11)
_cod_original_sg_symbol_H-M P2(1)/c
_cod_database_code 4501217

loop_
_symmetry_equiv_pos_as_xyz
'x, y, z'
'-x, y+1/2, -z+1/2'
'-x, -y, -z'
'x, -y-1/2, z-1/2'

loop_
_atom_site_label
_atom_site_type_symbol
_atom_site_fract_x
_atom_site_fract_y
_atom_site_fract_z
_atom_site_U_iso_or_equiv
_atom_site_adp_type
_atom_site_occupancy
_atom_site_symmetry_multiplicity
_atom_site_calc_flag
_atom_site_refinement_flags
I1 I 0.69111(3) 0.21359(4) 0.651073(11) 0.02336(7) Uani 1 1 d .
C11 C 0.5766(4) 0.3837(6) 0.56083(17) 0.0232(6) Uani 1 1 d .
C12 C 0.5968(4) 0.2993(6) 0.49810(18) 0.0237(6) Uani 1 1 d .
F12 F 0.6910(3) 0.1017(4) 0.49390(11) 0.0300(5) Uani 1 1 d .
C16 C 0.4778(4) 0.5867(6) 0.56119(17) 0.0228(6) Uani 1 1 d .
F16 F 0.4518(3) 0.6783(4) 0.62035(11) 0.0275(4) Uani 1 1 d .
N21 N 0.8981(4) -0.1118(5) 0.91402(15) 0.0240(5) Uani 1 1 d .
C22 C 0.9594(4) 0.0913(6) 0.89235(18) 0.0238(6) Uani 1 1 d .
N22 N 1.0515(4) 0.2397(6) 0.93839(16) 0.0297(6) Uani 1 1 d .
H22A H 1.0705 0.2027 0.9817 0.036 Uiso 1 1 calc R
H22B H 1.0926 0.3734 0.9251 0.036 Uiso 1 1 calc R
C23 C 0.9265(5) 0.1465(7) 0.82230(17) 0.0246(6) Uani 1 1 d .
H23A H 0.9707 0.2908 0.8078 0.030 Uiso 1 1 calc R
N24 N 0.8368(4) 0.0038(6) 0.77667(15) 0.0270(6) Uani 1 1 d .
C25 C 0.7771(5) -0.2011(7) 0.79863(19) 0.0276(7) Uani 1 1 d .
H25A H 0.7130 -0.3088 0.7669 0.033 Uiso 1 1 calc R
C26 C 0.8085(5) -0.2550(6) 0.86650(19) 0.0253(6) Uani 1 1 d .
H26A H 0.7647 -0.4004 0.8804 0.030 Uiso 1 1 calc R

loop_
_atom_site_aniso_label
_atom_site_aniso_U_11
_atom_site_aniso_U_22
_atom_site_aniso_U_33
_atom_site_aniso_U_23
_atom_site_aniso_U_13
_atom_site_aniso_U_12
I1 0.02603(11) 0.02140(11) 0.02253(10) 0.00169(8) 0.00448(7) -0.00019(8)
C11 0.0262(15) 0.0208(15) 0.0225(14) 0.0020(11) 0.0043(11) -0.0011(12)
C12 0.0258(14) 0.0192(14) 0.0266(15) -0.0007(12) 0.0062(12) 0.0016(12)
F12 0.0384(12) 0.0232(10) 0.0287(10) 0.0013(8) 0.0072(9) 0.0092(9)
C16 0.0263(15) 0.0204(15) 0.0226(14) -0.0011(11) 0.0069(11) -0.0036(12)
F16 0.0354(11) 0.0253(11) 0.0226(9) -0.0024(8) 0.0078(8) 0.0012(8)
N21 0.0281(13) 0.0204(13) 0.0238(13) 0.0012(10) 0.0060(10) 0.0007(11)
C22 0.0239(14) 0.0229(16) 0.0247(15) 0.0021(12) 0.0054(12) 0.0026(12)
N22 0.0373(16) 0.0264(15) 0.0242(14) 0.0016(11) 0.0035(12) -0.0079(12)
C23 0.0309(16) 0.0215(15) 0.0222(14) 0.0029(12) 0.0072(12) 0.0020(13)
N24 0.0339(15) 0.0252(14) 0.0221(13) 0.0004(11) 0.0056(11) 0.0037(12)
C25 0.0339(17) 0.0242(16) 0.0243(15) -0.0020(13) 0.0044(13) 0.0002(14)
C26 0.0288(16) 0.0225(16) 0.0250(15) 0.0014(12) 0.0061(12) 0.0001(12)

loop_
_atom_type_symbol
_atom_type_description
_atom_type_scat_dispersion_real
_atom_type_scat_dispersion_imag
_atom_type_scat_source
C C 0.0033 0.0016 'International Tables Vol C Tables 4.2.6.8 and 6.1.1.4'
H H 0.0000 0.0000 'International Tables Vol C Tables 4.2.6.8 and 6.1.1.4'
N N 0.0061 0.0033 'International Tables Vol C Tables 4.2.6.8 and 6.1.1.4'
F F 0.0171 0.0103 'International Tables Vol C Tables 4.2.6.8 and 6.1.1.4'
I I -0.4742 1.8119 'International Tables Vol C Tables 4.2.6.8 and 6.1.1.4'

loop_
_geom_angle_atom_site_label_1
_geom_angle_atom_site_label_2
_geom_angle_atom_site_label_3
_geom_angle
_geom_angle_site_symmetry_1
_geom_angle_site_symmetry_3
C11 I1 N24 176.77(12) . .
C16 C11 C12 116.9(3) . .
C16 C11 I1 121.3(2) . .
C12 C11 I1 121.8(3) . .
F12 C12 C16 118.4(3) . 3_666
F12 C12 C11 120.1(3) . .
C16 C12 C11 121.5(3) 3_666 .
F16 C16 C12 118.3(3) . 3_666
F16 C16 C11 120.2(3) . .
C12 C16 C11 121.6(3) 3_666 .
C26 N21 C22 116.8(3) . .
N21 C22 N22 118.7(3) . .
N21 C22 C23 120.1(3) . .
N22 C22 C23 121.2(3) . .
C22 N22 H22A 120.0 . .
C22 N22 H22B 120.0 . .
H22A N22 H22B 120.0 . .
N24 C23 C22 122.0(3) . .
N24 C23 H23A 119.0 . .
C22 C23 H23A 119.0 . .
C23 N24 C25 117.7(3) . .
C23 N24 I1 116.2(2) . .
C25 N24 I1 122.8(2) . .
N24 C25 C26 120.4(3) . .
N24 C25 H25A 119.8 . .
C26 C25 H25A 119.8 . .
N21 C26 C25 123.1(3) . .
N21 C26 H26A 118.5 . .
C25 C26 H26A 118.5 . .

loop_
_geom_bond_atom_site_label_1
_geom_bond_atom_site_label_2
_geom_bond_distance
_geom_bond_site_symmetry_2
I1 C11 2.095(3) .
I1 N24 2.822(3) .
C11 C16 1.382(5) .
C11 C12 1.387(5) .
C12 F12 1.348(4) .
C12 C16 1.381(5) 3_666
C16 F16 1.349(4) .
C16 C12 1.381(5) 3_666
N21 C26 1.340(5) .
N21 C22 1.344(5) .
C22 N22 1.349(5) .
C22 C23 1.417(5) .
N22 H22A 0.8800 .
N22 H22B 0.8800 .
C23 N24 1.316(5) .
C23 H23A 0.9500 .
N24 C25 1.350(5) .
C25 C26 1.373(5) .
C25 H25A 0.9500 .
C26 H26A 0.9500 .

loop_
_geom_hbond_atom_site_label_D
_geom_hbond_atom_site_label_H
_geom_hbond_atom_site_label_A
_geom_hbond_distance_DH
_geom_hbond_distance_HA
_geom_hbond_distance_DA
_geom_hbond_angle_DHA
_geom_hbond_site_symmetry_A
N22 H22A N21 0.88 2.13 3.006(4) 176.9 3_757

loop_
_geom_torsion_atom_site_label_1
_geom_torsion_atom_site_label_2
_geom_torsion_atom_site_label_3
_geom_torsion_atom_site_label_4
_geom_torsion
_geom_torsion_site_symmetry_4
C16 C11 C12 F12 -179.8(3) .
I1 C11 C12 F12 0.6(5) .
C16 C11 C12 C16 0.2(6) 3_666
I1 C11 C12 C16 -179.5(3) 3_666
C12 C11 C16 F16 179.6(3) .
I1 C11 C16 F16 -0.7(4) .
C12 C11 C16 C12 -0.2(6) 3_666
I1 C11 C16 C12 179.5(3) 3_666
C26 N21 C22 N22 -179.4(3) .
C26 N21 C22 C23 0.7(5) .
N21 C22 C23 N24 -0.1(5) .
N22 C22 C23 N24 -180.0(3) .
C22 C23 N24 C25 -0.6(5) .
C22 C23 N24 I1 159.3(3) .
C23 N24 C25 C26 0.7(5) .
I1 N24 C25 C26 -157.8(3) .
C22 N21 C26 C25 -0.6(5) .
N24 C25 C26 N21 -0.1(6) .
